data_7156711
loop_
_publ_author_name
'Bock, Jonathan'
'Daniliuc, Constantin G.'
'Bergander, Klaus'
'M\"uck-Lichtenfeld, Christian'
'Hennecke, Ulrich'

_publ_section_title
;
 Synthesis, structural characterisation, and synthetic application of
 stable seleniranium ions.
;
_journal_issue 12
_journal_name_full 'Organic &amp; biomolecular chemistry'
_journal_page_first 3181
_journal_page_last 3185
_journal_paper_doi 10.1039/c9ob00078j
_journal_volume 17
_journal_year 2019
_chemical_formula_sum 'C56 H49 B F24 Se'
_chemical_formula_weight 1267.72
_space_group_crystal_system triclinic
_space_group_IT_number 2
_space_group_name_Hall '-P 1'
_space_group_name_H-M_alt 'P -1'
_symmetry_space_group_name_Hall '-P 1'
_symmetry_space_group_name_H-M 'P -1'
_atom_sites_solution_hydrogens geom
_audit_creation_method 'APEX3 v2016.1-0'
_audit_update_record
;
2018-11-27 deposited with the CCDC.
2019-02-06 downloaded from the CCDC.
;
_cell_angle_alpha 84.7820(10)
_cell_angle_beta 73.3120(10)
_cell_angle_gamma 82.5740(10)
_cell_formula_units_Z 2
_cell_length_a 12.6757(5)
_cell_length_b 13.1647(5)
_cell_length_c 16.7688(6)
_cell_measurement_reflns_used 9923
_cell_measurement_temperature 100.(2)
_cell_measurement_theta_max 70.4205
_cell_measurement_theta_min 3.3910
_cell_volume 2653.63(17)
_computing_cell_refinement 'SAINT V8.37A (Bruker AXS Inc., 2015)'
_computing_data_collection
;

APEX3 v2016.1-0 (Bruker AXS Inc., 2016)
;
_computing_data_reduction 'SAINT V8.37A (Bruker AXS Inc., 2015)'
_computing_molecular_graphics 'XP (Sheldrick, 2014)'
_computing_publication_material 'SHELXL-2014/7 (Sheldrick, 2014)'
_computing_structure_refinement 'SHELXL-2014/7 (Sheldrick, 2014)'
_computing_structure_solution 'SHELXL-2014/7 (Sheldrick, 2014)'
_diffrn_ambient_temperature 100.(2)
_diffrn_detector_area_resol_mean 10.4167
_diffrn_measured_fraction_theta_full 0.982
_diffrn_measured_fraction_theta_max 0.982
_diffrn_measurement_device_type 'Bruker D8 Venture PHOTON 100 CMOS'
_diffrn_measurement_method 'omega and phi scans'
_diffrn_radiation_monochromator 'MX mirror'
_diffrn_radiation_type 'Cu K\a'
_diffrn_radiation_wavelength 1.54178
_diffrn_reflns_av_R_equivalents 0.0296
_diffrn_reflns_av_unetI/netI 0.0261
_diffrn_reflns_limit_h_max 15
_diffrn_reflns_limit_h_min -15
_diffrn_reflns_limit_k_max 16
_diffrn_reflns_limit_k_min -16
_diffrn_reflns_limit_l_max 20
_diffrn_reflns_limit_l_min -20
_diffrn_reflns_number 41540
_diffrn_reflns_theta_full 70.41
_diffrn_reflns_theta_max 70.41
_diffrn_reflns_theta_min 2.75
_diffrn_source 'Cu ImS'
_diffrn_source_type 'micro focus tube'
_exptl_absorpt_coefficient_mu 2.077
_exptl_absorpt_correction_T_max 0.76
_exptl_absorpt_correction_T_min 0.67
_exptl_absorpt_correction_type multi-scan
_exptl_absorpt_process_details
;
Bruker AXS (2014). SADABS, Version 2014/5, Bruker AXS Inc., Madison, Wisconsin,
USA.
;
_exptl_crystal_colour colourless
_exptl_crystal_density_diffrn 1.587
_exptl_crystal_density_method 'not measured'
_exptl_crystal_description prism
_exptl_crystal_F_000 1280
_exptl_crystal_size_max 0.313
_exptl_crystal_size_mid 0.230
_exptl_crystal_size_min 0.137
_refine_diff_density_max 0.765
_refine_diff_density_min -0.504
_refine_ls_extinction_method none
_refine_ls_goodness_of_fit_ref 1.025
_refine_ls_hydrogen_treatment constr
_refine_ls_matrix_type full
_refine_ls_number_parameters 872
_refine_ls_number_reflns 9959
_refine_ls_number_restraints 376
_refine_ls_restrained_S_all 1.190
_refine_ls_R_factor_all 0.0381
_refine_ls_R_factor_gt 0.0363
_refine_ls_shift/su_max 0.001
_refine_ls_shift/su_mean 0.000
_refine_ls_structure_factor_coef Fsqd
_refine_ls_weighting_details 'w=1/[\s^2^(Fo^2^)+(0.0408P)^2^+2.9771P] where P=(Fo^2^+2Fc^2^)/3'
_refine_ls_weighting_scheme calc
_refine_ls_wR_factor_gt 0.0907
_refine_ls_wR_factor_ref 0.0919
_reflns_number_gt 9411
_reflns_number_total 9959
_reflns_threshold_expression 'I > 2\s(I)'
_cod_data_source_file c9ob00078j2.cif
_cod_data_source_block stu9343
_cod_depositor_comments 'Adding full bibliography for 7156707--7156712.cif.'
_cod_database_code 7156711

loop_
_space_group_symop_operation_xyz
'x, y, z'
'-x, -y, -z'

loop_
_atom_site_type_symbol
_atom_site_label
_atom_site_fract_x
_atom_site_fract_y
_atom_site_fract_z
_atom_site_U_iso_or_equiv
_atom_site_adp_type
_atom_site_calc_flag
_atom_site_refinement_flags_adp
_atom_site_refinement_flags_occupancy
_atom_site_refinement_flags_posn
_atom_site_occupancy
_atom_site_disorder_assembly
_atom_site_disorder_group
Se Se1 0.59898(2) 0.80775(2) 0.28432(2) 0.01785(7) Uani d . . . 1.0 . .
B B1 0.11959(17) 0.26730(16) 0.29685(13) 0.0153(4) Uani d . . . 1.0 . .
C C1 0.70239(15) 0.75218(14) 0.17423(11) 0.0160(4) Uani d . . . 1.0 . .
C C2 0.81891(15) 0.72133(15) 0.18429(12) 0.0197(4) Uani d . . . 1.0 . .
H H2 0.8149 0.6759 0.236 0.024 Uiso calc U . R 1.0 . .
C C3 0.87578(17) 0.81644(16) 0.18754(14) 0.0246(4) Uani d . . . 1.0 . .
H H3A 0.8334 0.8548 0.237 0.029 Uiso calc U . R 1.0 . .
H H3B 0.9514 0.7949 0.1928 0.029 Uiso calc U . R 1.0 . .
C C4 0.88241(16) 0.88626(15) 0.10818(14) 0.0252(4) Uani d . . . 1.0 . .
H H4 0.9187 0.9483 0.1113 0.03 Uiso calc U . R 1.0 . .
C C5 0.76445(16) 0.91915(15) 0.10196(13) 0.0228(4) Uani d . . . 1.0 . .
H H5A 0.7671 0.9652 0.0515 0.027 Uiso calc U . R 1.0 . .
H H5B 0.7215 0.9575 0.1512 0.027 Uiso calc U . R 1.0 . .
C C6 0.70679(15) 0.82477(14) 0.09756(12) 0.0181(4) Uani d . . . 1.0 . .
H H6 0.6302 0.8468 0.0928 0.022 Uiso calc U . R 1.0 . .
C C7 0.77603(16) 0.76552(16) 0.02051(12) 0.0222(4) Uani d . . . 1.0 . .
H H7A 0.7403 0.7041 0.0169 0.027 Uiso calc U . R 1.0 . .
H H7B 0.7793 0.8099 -0.0309 0.027 Uiso calc U . R 1.0 . .
C C8 0.88723(16) 0.66291(15) 0.10651(13) 0.0226(4) Uani d . . . 1.0 . .
H H8A 0.9629 0.6403 0.1113 0.027 Uiso calc U . R 1.0 . .
H H8B 0.8519 0.6012 0.1032 0.027 Uiso calc U . R 1.0 . .
C C9 0.94970(17) 0.82785(16) 0.03180(14) 0.0271(4) Uani d . . . 1.0 . .
H H9A 1.026 0.8069 0.0357 0.033 Uiso calc U . R 1.0 . .
H H9B 0.954 0.8727 -0.0195 0.033 Uiso calc U . R 1.0 . .
C C10 0.89377(16) 0.73266(16) 0.02765(13) 0.0235(4) Uani d . . . 1.0 . .
H H10 0.9377 0.6943 -0.0222 0.028 Uiso calc U . R 1.0 . .
C C11 0.61096(15) 0.68667(14) 0.21048(11) 0.0159(4) Uani d . . . 1.0 . .
C C12 0.62692(16) 0.58606(14) 0.26106(12) 0.0192(4) Uani d . . . 1.0 . .
H H12 0.6894 0.5876 0.2861 0.023 Uiso calc U . R 1.0 . .
C C13 0.52014(17) 0.56785(15) 0.33000(12) 0.0220(4) Uani d . . . 1.0 . .
H H13A 0.5316 0.5021 0.3616 0.026 Uiso calc U . R 1.0 . .
H H13B 0.5016 0.6236 0.3692 0.026 Uiso calc U . R 1.0 . .
C C14 0.42411(17) 0.56487(16) 0.29182(12) 0.0236(4) Uani d . . . 1.0 . .
H H14 0.3549 0.5536 0.3372 0.028 Uiso calc U . R 1.0 . .
C C15 0.40736(16) 0.66773(16) 0.24405(13) 0.0228(4) Uani d . . . 1.0 . .
H H15A 0.3882 0.7238 0.283 0.027 Uiso calc U . R 1.0 . .
H H15B 0.3452 0.6673 0.2194 0.027 Uiso calc U . R 1.0 . .
C C16 0.51356(16) 0.68692(15) 0.17441(11) 0.0187(4) Uani d . . . 1.0 . .
H H16 0.5021 0.7538 0.143 0.022 Uiso calc U . R 1.0 . .
C C17 0.54221(18) 0.59794(16) 0.11478(12) 0.0247(4) Uani d . . . 1.0 . .
H H17A 0.4816 0.5969 0.0886 0.03 Uiso calc U . R 1.0 . .
H H17B 0.6109 0.6088 0.0699 0.03 Uiso calc U . R 1.0 . .
C C18 0.65373(18) 0.49800(15) 0.20101(13) 0.0248(4) Uani d . . . 1.0 . .
H H18A 0.7226 0.5082 0.1562 0.03 Uiso calc U . R 1.0 . .
H H18B 0.6658 0.4317 0.2318 0.03 Uiso calc U . R 1.0 . .
C C19 0.45178(19) 0.47773(16) 0.23206(13) 0.0276(4) Uani d . . . 1.0 . .
H H19A 0.39 0.4758 0.2073 0.033 Uiso calc U . R 1.0 . .
H H19B 0.4622 0.4111 0.2629 0.033 Uiso calc U . R 1.0 . .
C C20 0.55835(18) 0.49543(15) 0.16276(13) 0.0258(4) Uani d . . . 1.0 . .
H H20 0.5768 0.4386 0.1237 0.031 Uiso calc U . R 1.0 . .
C C21 0.49341(16) 0.91462(15) 0.25043(12) 0.0216(4) Uani d . . . 1.0 . .
H H21A 0.5335 0.9708 0.2167 0.026 Uiso calc U . R 1.0 . .
H H21B 0.4543 0.8851 0.2161 0.026 Uiso calc U . R 1.0 . .
C C22 0.41014(17) 0.95623(16) 0.32896(13) 0.0258(4) Uani d . . . 1.0 . .
H H22A 0.3646 0.901 0.3579 0.031 Uiso calc U . R 1.0 . .
H H22B 0.3599 1.0127 0.3121 0.031 Uiso calc U . R 1.0 . .
C C23 0.46115(19) 0.99606(18) 0.39060(14) 0.0323(5) Uani d . . . 1.0 . .
H H23A 0.4007 1.0217 0.4388 0.039 Uiso calc U . R 1.0 . .
H H23B 0.5059 0.9382 0.4116 0.039 Uiso calc U . R 1.0 . .
C C24 0.5340(3) 1.0813(2) 0.3539(2) 0.0543(8) Uani d . . . 1.0 . .
H H24A 0.5966 1.0556 0.3082 0.081 Uiso calc U . R 1.0 . .
H H24B 0.5618 1.1045 0.3972 0.081 Uiso calc U . R 1.0 . .
H H24C 0.4906 1.1389 0.3327 0.081 Uiso calc U . R 1.0 . .
C C31 0.12938(14) 0.38850(14) 0.26604(11) 0.0154(3) Uani d . . . 1.0 . .
C C32 0.08780(15) 0.46452(14) 0.32427(12) 0.0187(4) Uani d . . . 1.0 . .
H H32 0.0595 0.444 0.3815 0.022 Uiso calc U . R 1.0 . .
C C33 0.08666(16) 0.56831(15) 0.30115(12) 0.0194(4) Uani d . . . 1.0 . .
C C34 0.12812(15) 0.60222(14) 0.21833(12) 0.0178(4) Uani d . . . 1.0 . .
H H34 0.1292 0.6733 0.2026 0.021 Uiso calc U . R 1.0 . .
C C35 0.16762(15) 0.52926(14) 0.15961(11) 0.0161(4) Uani d . . . 1.0 . .
C C36 0.16707(14) 0.42434(14) 0.18298(11) 0.0158(4) Uani d . . . 1.0 . .
H H36 0.1932 0.3761 0.141 0.019 Uiso calc U . R 1.0 . .
C C37 0.0366(2) 0.64740(17) 0.36413(13) 0.0312(5) Uani d U . D 1.0 . .
F F1 0.1097(9) 0.7162(7) 0.3589(6) 0.0489(18) Uani d U P D 0.62(4) A 1
F F2 0.0070(11) 0.6124(11) 0.4430(5) 0.0403(19) Uani d U P D 0.62(4) A 1
F F3 -0.0518(9) 0.7047(10) 0.3488(5) 0.056(2) Uani d U P D 0.62(4) A 1
F F1A 0.0786(19) 0.7330(10) 0.3536(9) 0.061(4) Uani d U P D 0.38(4) A 2
F F2A -0.0725(9) 0.6681(19) 0.3670(13) 0.065(3) Uani d U P D 0.38(4) A 2
F F3A 0.033(2) 0.6069(15) 0.4406(8) 0.038(3) Uani d U P D 0.38(4) A 2
C C38 0.21509(17) 0.56095(15) 0.06990(12) 0.0210(4) Uani d . . . 1.0 . .
C C41 0.20051(15) 0.18791(14) 0.22973(11) 0.0154(3) Uani d . . . 1.0 . .
C C42 0.30863(15) 0.20803(14) 0.18558(11) 0.0152(3) Uani d . . . 1.0 . .
H H42 0.3337 0.2705 0.1931 0.018 Uiso calc U . R 1.0 . .
C C43 0.38020(15) 0.13930(14) 0.13126(11) 0.0157(4) Uani d . . . 1.0 . .
C C44 0.34774(15) 0.04590(14) 0.11988(11) 0.0172(4) Uani d . . . 1.0 . .
H H44 0.3961 -0.0007 0.0822 0.021 Uiso calc U . R 1.0 . .
C C45 0.24269(15) 0.02293(14) 0.16525(12) 0.0168(4) Uani d . . . 1.0 . .
C C46 0.17039(15) 0.09261(14) 0.21864(11) 0.0164(4) Uani d . . . 1.0 . .
H H46 0.0987 0.0749 0.2483 0.02 Uiso calc U . R 1.0 . .
C C47 0.49239(15) 0.16636(14) 0.08133(11) 0.0170(4) Uani d . . . 1.0 . .
C C48 0.20552(16) -0.07752(15) 0.15485(12) 0.0225(4) Uani d U . D 1.0 . .
F F10 0.1502(3) -0.0700(2) 0.0977(2) 0.0648(9) Uani d U P D 0.601(3) B 1
F F11 0.2863(5) -0.1488(5) 0.1274(5) 0.067(3) Uani d U P D 0.601(3) B 1
F F12 0.1302(4) -0.1119(3) 0.2206(2) 0.0437(13) Uani d U P D 0.601(3) B 1
F F10A 0.1502(3) -0.0700(2) 0.0977(2) 0.0648(9) Uani d U P D 0.184(3) B 2
F F11A 0.2944(15) -0.1515(16) 0.1313(13) 0.042(6) Uani d U P D 0.184(3) B 2
F F12A 0.1802(11) -0.1282(10) 0.2296(6) 0.036(3) Uani d U P D 0.184(3) B 2
F F10B 0.1005(6) -0.0853(8) 0.1873(9) 0.057(3) Uani d U P D 0.216(3) B 3
F F11B 0.2192(11) -0.0943(7) 0.0765(4) 0.052(3) Uani d U P D 0.216(3) B 3
F F12B 0.2664(9) -0.1538(6) 0.1790(8) 0.045(2) Uani d U P D 0.216(3) B 3
C C51 -0.01189(15) 0.25649(13) 0.31202(11) 0.0153(3) Uani d . . . 1.0 . .
C C52 -0.09058(16) 0.27525(15) 0.38856(12) 0.0201(4) Uani d . . . 1.0 . .
H H52 -0.066 0.2857 0.4353 0.024 Uiso calc U . R 1.0 . .
C C53 -0.20369(16) 0.27900(17) 0.39812(12) 0.0254(4) Uani d . . . 1.0 . .
C C54 -0.24386(16) 0.26242(15) 0.33223(13) 0.0224(4) Uani d . . . 1.0 . .
H H54 -0.3211 0.2643 0.3391 0.027 Uiso calc U . R 1.0 . .
C C55 -0.16783(15) 0.24312(14) 0.25634(12) 0.0180(4) Uani d . . . 1.0 . .
C C56 -0.05444(15) 0.24096(13) 0.24616(11) 0.0164(4) Uani d . . . 1.0 . .
H H56 -0.0044 0.2285 0.1928 0.02 Uiso calc U . R 1.0 . .
C C57 -0.28556(19) 0.3015(2) 0.47983(15) 0.0446(7) Uani d U . D 1.0 . .
F F13 -0.2428(2) 0.2976(6) 0.54159(17) 0.0664(18) Uani d U P D 0.629(11) C 1
F F14 -0.3576(7) 0.3808(6) 0.4786(6) 0.054(2) Uani d U P D 0.629(11) C 1
F F15 -0.3540(3) 0.2174(3) 0.5042(3) 0.0461(10) Uani d U P D 0.629(11) C 1
F F13A -0.2383(4) 0.3770(10) 0.5215(5) 0.069(3) Uani d U P D 0.371(11) C 2
F F14A -0.3656(8) 0.3769(9) 0.4677(9) 0.0248(19) Uani d U P D 0.371(11) C 2
F F15A -0.3227(8) 0.2410(7) 0.5306(5) 0.072(3) Uani d U P D 0.371(11) C 2
C C58 -0.20571(17) 0.22396(16) 0.18275(14) 0.0252(4) Uani d . . . 1.0 . .
C C61 0.15972(14) 0.23845(14) 0.38177(11) 0.0153(3) Uani d . . . 1.0 . .
C C62 0.23476(16) 0.29291(14) 0.40259(12) 0.0193(4) Uani d . . . 1.0 . .
H H62 0.2599 0.3516 0.3686 0.023 Uiso calc U . R 1.0 . .
C C63 0.27367(17) 0.26354(15) 0.47177(12) 0.0220(4) Uani d . . . 1.0 . .
C C64 0.24025(16) 0.17828(15) 0.52271(12) 0.0203(4) Uani d . . . 1.0 . .
H H64 0.2666 0.1588 0.5701 0.024 Uiso calc U . R 1.0 . .
C C65 0.16742(16) 0.12228(14) 0.50263(12) 0.0194(4) Uani d . . . 1.0 . .
C C66 0.12790(15) 0.15189(14) 0.43362(12) 0.0184(4) Uani d . . . 1.0 . .
H H66 0.0777 0.112 0.4214 0.022 Uiso calc U . R 1.0 . .
C C67 0.3522(2) 0.3249(2) 0.49263(16) 0.0431(6) Uani d U . D 1.0 . .
F F19 0.3905(4) 0.3931(3) 0.4415(2) 0.0723(17) Uani d U P D 0.652(5) D 1
F F20 0.4362(2) 0.2602(2) 0.5147(2) 0.0440(7) Uani d U P D 0.652(5) D 1
F F21 0.3022(3) 0.3681(2) 0.56934(17) 0.0589(10) Uani d U P D 0.652(5) D 1
F F19A 0.3179(5) 0.4298(4) 0.4857(4) 0.0649(19) Uani d U P D 0.348(5) D 2
F F20A 0.4522(4) 0.3269(4) 0.4191(3) 0.0477(14) Uani d U P D 0.348(5) D 2
F F21A 0.3844(8) 0.3033(6) 0.5526(4) 0.074(3) Uani d U P D 0.348(5) D 2
C C68 0.13032(19) 0.02877(17) 0.55595(14) 0.0291(5) Uani d . . . 1.0 . .
F F4 0.20385(13) 0.66222(9) 0.05404(8) 0.0391(3) Uani d . . . 1.0 . .
F F5 0.32372(10) 0.52944(11) 0.04273(8) 0.0353(3) Uani d . . . 1.0 . .
F F6 0.16798(12) 0.52041(11) 0.01968(7) 0.0361(3) Uani d . . . 1.0 . .
F F7 0.51770(12) 0.25355(14) 0.09952(12) 0.0623(6) Uani d . . . 1.0 . .
F F8 0.57339(11) 0.09537(13) 0.08907(12) 0.0625(6) Uani d . . . 1.0 . .
F F9 0.50165(12) 0.17567(15) 0.00009(8) 0.0506(4) Uani d . . . 1.0 . .
F F16 -0.16776(11) 0.28801(11) 0.11697(8) 0.0371(3) Uani d . . . 1.0 . .
F F17 -0.16975(14) 0.12929(11) 0.15625(11) 0.0515(4) Uani d . . . 1.0 . .
F F18 -0.31620(10) 0.23525(11) 0.19850(9) 0.0352(3) Uani d . . . 1.0 . .
F F22 0.19384(17) -0.00449(14) 0.60590(13) 0.0714(6) Uani d . . . 1.0 . .
F F23 0.02658(13) 0.04372(12) 0.60353(10) 0.0508(4) Uani d . . . 1.0 . .
F F24 0.13198(14) -0.05038(10) 0.51091(10) 0.0468(4) Uani d . . . 1.0 . .

loop_
_atom_site_aniso_label
_atom_site_aniso_U_11
_atom_site_aniso_U_22
_atom_site_aniso_U_33
_atom_site_aniso_U_12
_atom_site_aniso_U_13
_atom_site_aniso_U_23
Se1 0.02225(11) 0.01615(11) 0.01585(11) 0.00181(7) -0.00754(8) -0.00283(7)
B1 0.0146(9) 0.0173(10) 0.0133(9) -0.0016(7) -0.0029(7) -0.0009(7)
C1 0.0163(9) 0.0159(9) 0.0162(9) 0.0016(7) -0.0057(7) -0.0049(7)
C2 0.0179(9) 0.0198(9) 0.0234(10) 0.0001(7) -0.0094(8) -0.0017(7)
C3 0.0204(9) 0.0241(10) 0.0332(11) -0.0015(8) -0.0130(8) -0.0055(8)
C4 0.0186(9) 0.0200(10) 0.0373(12) -0.0038(8) -0.0076(9) -0.0017(8)
C5 0.0194(9) 0.0178(9) 0.0297(11) -0.0022(7) -0.0051(8) 0.0014(8)
C6 0.0158(8) 0.0187(9) 0.0196(9) -0.0013(7) -0.0055(7) 0.0016(7)
C7 0.0216(10) 0.0256(10) 0.0182(9) -0.0040(8) -0.0036(8) 0.0008(8)
C8 0.0169(9) 0.0199(9) 0.0296(11) 0.0023(7) -0.0055(8) -0.0038(8)
C9 0.0177(9) 0.0263(11) 0.0351(12) -0.0022(8) -0.0044(8) 0.0007(9)
C10 0.0180(9) 0.0253(10) 0.0237(10) -0.0006(8) -0.0007(8) -0.0034(8)
C11 0.0190(9) 0.0151(9) 0.0136(8) 0.0001(7) -0.0041(7) -0.0042(7)
C12 0.0229(9) 0.0169(9) 0.0182(9) -0.0018(7) -0.0072(8) 0.0010(7)
C13 0.0281(10) 0.0216(10) 0.0156(9) -0.0035(8) -0.0055(8) 0.0022(7)
C14 0.0240(10) 0.0264(10) 0.0191(9) -0.0080(8) -0.0026(8) 0.0023(8)
C15 0.0186(9) 0.0268(10) 0.0229(10) -0.0044(8) -0.0057(8) 0.0014(8)
C16 0.0209(9) 0.0203(9) 0.0168(9) -0.0046(7) -0.0079(7) 0.0019(7)
C17 0.0341(11) 0.0261(10) 0.0167(9) -0.0135(9) -0.0070(8) -0.0011(8)
C18 0.0303(11) 0.0150(9) 0.0254(10) -0.0010(8) -0.0025(8) -0.0014(8)
C19 0.0356(12) 0.0244(10) 0.0245(10) -0.0139(9) -0.0073(9) 0.0020(8)
C20 0.0376(12) 0.0196(10) 0.0200(10) -0.0101(8) -0.0041(9) -0.0036(8)
C21 0.0213(9) 0.0190(9) 0.0223(10) 0.0051(7) -0.0058(8) -0.0002(7)
C22 0.0219(10) 0.0225(10) 0.0271(11) 0.0026(8) -0.0001(8) 0.0003(8)
C23 0.0332(12) 0.0299(11) 0.0277(11) 0.0030(9) 0.0008(9) -0.0097(9)
C24 0.0623(19) 0.0464(16) 0.0545(18) -0.0219(14) -0.0053(15) -0.0173(14)
C31 0.0132(8) 0.0168(9) 0.0164(9) -0.0010(7) -0.0044(7) -0.0013(7)
C32 0.0206(9) 0.0199(9) 0.0137(9) 0.0006(7) -0.0029(7) -0.0010(7)
C33 0.0223(9) 0.0189(9) 0.0169(9) 0.0030(7) -0.0067(7) -0.0047(7)
C34 0.0204(9) 0.0140(9) 0.0198(9) 0.0007(7) -0.0082(7) -0.0009(7)
C35 0.0148(8) 0.0188(9) 0.0144(9) -0.0009(7) -0.0042(7) 0.0007(7)
C36 0.0147(8) 0.0157(9) 0.0166(9) 0.0001(7) -0.0040(7) -0.0033(7)
C37 0.0472(13) 0.0236(11) 0.0198(10) 0.0083(9) -0.0088(9) -0.0050(8)
F1 0.078(4) 0.022(3) 0.046(2) -0.012(2) -0.008(2) -0.019(2)
F2 0.063(4) 0.030(2) 0.018(2) 0.009(2) 0.0001(18) -0.0054(15)
F3 0.076(3) 0.052(4) 0.038(3) 0.049(3) -0.028(2) -0.024(2)
F1A 0.115(8) 0.012(3) 0.034(3) 0.004(4) 0.008(5) -0.005(2)
F2A 0.065(4) 0.063(7) 0.057(6) 0.040(4) -0.015(4) -0.035(5)
F3A 0.074(8) 0.021(3) 0.013(3) 0.004(5) -0.003(3) -0.009(2)
C38 0.0252(10) 0.0182(9) 0.0174(9) 0.0008(7) -0.0041(8) -0.0001(7)
C41 0.0164(8) 0.0157(9) 0.0140(8) 0.0006(7) -0.0059(7) 0.0008(7)
C42 0.0161(8) 0.0144(8) 0.0161(9) -0.0010(7) -0.0066(7) -0.0004(7)
C43 0.0146(8) 0.0178(9) 0.0153(9) 0.0004(7) -0.0064(7) 0.0014(7)
C44 0.0189(9) 0.0159(9) 0.0162(9) 0.0025(7) -0.0058(7) -0.0016(7)
C45 0.0195(9) 0.0133(8) 0.0188(9) -0.0011(7) -0.0078(7) 0.0005(7)
C46 0.0154(8) 0.0167(9) 0.0167(9) -0.0014(7) -0.0047(7) 0.0014(7)
C47 0.0152(8) 0.0188(9) 0.0170(9) 0.0012(7) -0.0057(7) -0.0018(7)
C48 0.0241(10) 0.0178(9) 0.0251(10) -0.0032(8) -0.0056(8) -0.0012(8)
F10 0.094(2) 0.0350(12) 0.098(2) -0.0248(14) -0.075(2) 0.0096(13)
F11 0.032(3) 0.027(3) 0.131(5) -0.005(2) 0.006(3) -0.047(3)
F12 0.056(3) 0.033(2) 0.0355(19) -0.031(2) 0.0126(19) -0.0090(15)
F10A 0.094(2) 0.0350(12) 0.098(2) -0.0248(14) -0.075(2) 0.0096(13)
F11A 0.032(8) 0.021(8) 0.074(9) 0.013(5) -0.026(7) 0.002(6)
F12A 0.059(7) 0.020(4) 0.029(4) -0.025(5) -0.009(5) 0.009(3)
F10B 0.021(3) 0.039(5) 0.116(8) -0.011(3) -0.012(5) -0.035(5)
F11B 0.099(7) 0.043(5) 0.022(3) -0.041(5) -0.016(4) -0.005(3)
F12B 0.048(6) 0.009(3) 0.087(6) 0.003(3) -0.040(5) 0.005(4)
C51 0.0167(9) 0.0127(8) 0.0160(9) -0.0009(7) -0.0046(7) 0.0011(7)
C52 0.0174(9) 0.0276(10) 0.0152(9) 0.0000(7) -0.0056(7) -0.0006(7)
C53 0.0175(9) 0.0380(12) 0.0170(10) 0.0020(8) -0.0023(8) 0.0018(8)
C54 0.0143(9) 0.0266(10) 0.0253(10) -0.0015(7) -0.0059(8) 0.0037(8)
C55 0.0194(9) 0.0139(8) 0.0220(10) -0.0009(7) -0.0085(8) -0.0001(7)
C56 0.0171(9) 0.0151(8) 0.0161(9) -0.0002(7) -0.0035(7) -0.0017(7)
C57 0.0206(11) 0.084(2) 0.0244(12) 0.0095(12) -0.0039(9) -0.0058(13)
F13 0.0249(14) 0.153(5) 0.0184(13) 0.005(2) -0.0028(10) -0.0226(19)
F14 0.064(4) 0.041(3) 0.035(3) 0.003(3) 0.017(2) -0.0089(19)
F15 0.0479(18) 0.0511(16) 0.0268(18) -0.0168(13) 0.0113(13) 0.0075(13)
F13A 0.029(2) 0.144(7) 0.034(3) 0.008(3) -0.004(2) -0.048(4)
F14A 0.008(2) 0.040(4) 0.023(3) 0.005(2) -0.001(2) -0.007(2)
F15A 0.068(5) 0.078(5) 0.028(3) 0.033(4) 0.022(3) 0.030(3)
C58 0.0217(10) 0.0247(10) 0.0327(11) 0.0025(8) -0.0132(9) -0.0087(8)
C61 0.0126(8) 0.0162(9) 0.0154(9) 0.0008(7) -0.0017(7) -0.0025(7)
C62 0.0212(9) 0.0187(9) 0.0180(9) -0.0053(7) -0.0048(7) 0.0019(7)
C63 0.0242(10) 0.0236(10) 0.0210(10) -0.0072(8) -0.0089(8) -0.0013(8)
C64 0.0223(9) 0.0233(10) 0.0164(9) -0.0007(8) -0.0079(7) -0.0006(7)
C65 0.0205(9) 0.0167(9) 0.0206(9) -0.0017(7) -0.0063(8) 0.0014(7)
C66 0.0172(9) 0.0178(9) 0.0215(9) -0.0039(7) -0.0067(7) -0.0012(7)
C67 0.0550(16) 0.0442(14) 0.0441(14) -0.0245(12) -0.0309(13) 0.0081(11)
F19 0.111(4) 0.080(3) 0.061(2) -0.082(3) -0.064(2) 0.050(2)
F20 0.0363(14) 0.0543(16) 0.0530(18) -0.0164(11) -0.0274(12) 0.0019(13)
F21 0.0676(19) 0.0640(19) 0.0608(18) -0.0185(15) -0.0292(14) -0.0317(14)
F19A 0.075(4) 0.048(3) 0.077(4) -0.035(3) -0.011(3) -0.026(3)
F20A 0.034(2) 0.046(3) 0.070(3) -0.026(2) -0.020(2) 0.010(2)
F21A 0.114(6) 0.088(5) 0.053(4) -0.070(5) -0.064(4) 0.036(4)
C68 0.0348(12) 0.0269(11) 0.0297(11) -0.0100(9) -0.0157(9) 0.0091(9)
F4 0.0660(10) 0.0187(6) 0.0228(6) -0.0013(6) -0.0004(6) 0.0057(5)
F5 0.0253(6) 0.0503(8) 0.0216(6) 0.0012(6) 0.0038(5) 0.0021(6)
F6 0.0500(8) 0.0464(8) 0.0168(6) -0.0147(6) -0.0142(6) 0.0018(5)
F7 0.0322(8) 0.0638(11) 0.0821(12) -0.0290(7) 0.0214(8) -0.0478(9)
F8 0.0168(6) 0.0623(10) 0.0827(12) 0.0102(6) 0.0054(7) 0.0459(9)
F9 0.0361(8) 0.0993(13) 0.0203(7) -0.0343(8) -0.0084(6) 0.0165(7)
F16 0.0400(7) 0.0550(9) 0.0202(6) -0.0080(6) -0.0137(6) -0.0005(6)
F17 0.0630(10) 0.0332(8) 0.0749(11) 0.0156(7) -0.0460(9) -0.0321(7)
F18 0.0230(6) 0.0498(8) 0.0394(7) -0.0042(6) -0.0174(6) -0.0078(6)
F22 0.0936(14) 0.0619(11) 0.0877(14) -0.0454(10) -0.0729(12) 0.0543(10)
F23 0.0529(9) 0.0388(8) 0.0448(9) -0.0167(7) 0.0134(7) 0.0092(7)
F24 0.0707(10) 0.0181(6) 0.0480(9) -0.0114(6) -0.0103(8) 0.0044(6)

loop_
_atom_type_symbol
_atom_type_description
_atom_type_scat_dispersion_real
_atom_type_scat_dispersion_imag
_atom_type_scat_source
C C 0.0181 0.0091 'International Tables Vol C Tables 4.2.6.8 and 6.1.1.4'
H H 0.0000 0.0000 'International Tables Vol C Tables 4.2.6.8 and 6.1.1.4'
B B 0.0090 0.0039 'International Tables Vol C Tables 4.2.6.8 and 6.1.1.4'
F F 0.0727 0.0534 'International Tables Vol C Tables 4.2.6.8 and 6.1.1.4'
Se Se -0.7943 1.1372 'International Tables Vol C Tables 4.2.6.8 and 6.1.1.4'

loop_
_geom_angle_atom_site_label_1
_geom_angle_atom_site_label_2
_geom_angle_atom_site_label_3
_geom_angle
C21 Se1 C1 105.24(8)
C21 Se1 C11 105.09(8)
C1 Se1 C11 42.17(7)
C51 B1 C41 112.76(15)
C51 B1 C31 103.17(14)
C41 B1 C31 113.46(15)
C51 B1 C61 112.56(15)
C41 B1 C61 103.85(14)
C31 B1 C61 111.32(15)
C11 C1 C6 122.82(15)
C11 C1 C2 121.64(16)
C6 C1 C2 110.66(15)
C11 C1 Se1 69.05(10)
C6 C1 Se1 114.72(12)
C2 C1 Se1 109.37(12)
C1 C2 C3 110.95(15)
C1 C2 C8 107.24(15)
C3 C2 C8 108.36(16)
C1 C2 H2 110.1
C3 C2 H2 110.1
C8 C2 H2 110.1
C4 C3 C2 110.28(16)
C4 C3 H3A 109.6
C2 C3 H3A 109.6
C4 C3 H3B 109.6
C2 C3 H3B 109.6
H3A C3 H3B 108.1
C9 C4 C5 109.87(17)
C9 C4 C3 109.70(17)
C5 C4 C3 108.49(16)
C9 C4 H4 109.6
C5 C4 H4 109.6
C3 C4 H4 109.6
C4 C5 C6 110.47(16)
C4 C5 H5A 109.6
C6 C5 H5A 109.6
C4 C5 H5B 109.6
C6 C5 H5B 109.6
H5A C5 H5B 108.1
C1 C6 C5 110.62(16)
C1 C6 C7 107.29(15)
C5 C6 C7 108.58(15)
C1 C6 H6 110.1
C5 C6 H6 110.1
C7 C6 H6 110.1
C10 C7 C6 109.96(16)
C10 C7 H7A 109.7
C6 C7 H7A 109.7
C10 C7 H7B 109.7
C6 C7 H7B 109.7
H7A C7 H7B 108.2
C10 C8 C2 109.95(16)
C10 C8 H8A 109.7
C2 C8 H8A 109.7
C10 C8 H8B 109.7
C2 C8 H8B 109.7
H8A C8 H8B 108.2
C4 C9 C10 109.29(16)
C4 C9 H9A 109.8
C10 C9 H9A 109.8
C4 C9 H9B 109.8
C10 C9 H9B 109.8
H9A C9 H9B 108.3
C8 C10 C9 110.03(17)
C8 C10 C7 108.94(16)
C9 C10 C7 109.65(16)
C8 C10 H10 109.4
C9 C10 H10 109.4
C7 C10 H10 109.4
C1 C11 C16 122.91(16)
C1 C11 C12 122.19(16)
C16 C11 C12 110.58(15)
C1 C11 Se1 68.77(10)
C16 C11 Se1 114.57(12)
C12 C11 Se1 108.70(12)
C11 C12 C13 110.67(15)
C11 C12 C18 107.68(15)
C13 C12 C18 108.41(16)
C11 C12 H12 110.0
C13 C12 H12 110.0
C18 C12 H12 110.0
C14 C13 C12 110.23(16)
C14 C13 H13A 109.6
C12 C13 H13A 109.6
C14 C13 H13B 109.6
C12 C13 H13B 109.6
H13A C13 H13B 108.1
C19 C14 C15 109.72(17)
C19 C14 C13 109.74(17)
C15 C14 C13 108.57(16)
C19 C14 H14 109.6
C15 C14 H14 109.6
C13 C14 H14 109.6
C14 C15 C16 110.33(16)
C14 C15 H15A 109.6
C16 C15 H15A 109.6
C14 C15 H15B 109.6
C16 C15 H15B 109.6
H15A C15 H15B 108.1
C11 C16 C15 110.70(15)
C11 C16 C17 107.15(16)
C15 C16 C17 108.63(16)
C11 C16 H16 110.1
C15 C16 H16 110.1
C17 C16 H16 110.1
C20 C17 C16 110.23(16)
C20 C17 H17A 109.6
C16 C17 H17A 109.6
C20 C17 H17B 109.6
C16 C17 H17B 109.6
H17A C17 H17B 108.1
C20 C18 C12 110.11(16)
C20 C18 H18A 109.6
C12 C18 H18A 109.6
C20 C18 H18B 109.6
C12 C18 H18B 109.6
H18A C18 H18B 108.2
C14 C19 C20 109.24(16)
C14 C19 H19A 109.8
C20 C19 H19A 109.8
C14 C19 H19B 109.8
C20 C19 H19B 109.8
H19A C19 H19B 108.3
C18 C20 C17 108.70(16)
C18 C20 C19 109.76(17)
C17 C20 C19 109.89(18)
C18 C20 H20 109.5
C17 C20 H20 109.5
C19 C20 H20 109.5
C22 C21 Se1 108.46(13)
C22 C21 H21A 110.0
Se1 C21 H21A 110.0
C22 C21 H21B 110.0
Se1 C21 H21B 110.0
H21A C21 H21B 108.4
C21 C22 C23 115.01(17)
C21 C22 H22A 108.5
C23 C22 H22A 108.5
C21 C22 H22B 108.5
C23 C22 H22B 108.5
H22A C22 H22B 107.5
C24 C23 C22 114.0(2)
C24 C23 H23A 108.8
C22 C23 H23A 108.8
C24 C23 H23B 108.8
C22 C23 H23B 108.8
H23A C23 H23B 107.7
C23 C24 H24A 109.5
C23 C24 H24B 109.5
H24A C24 H24B 109.5
C23 C24 H24C 109.5
H24A C24 H24C 109.5
H24B C24 H24C 109.5
C36 C31 C32 115.66(16)
C36 C31 B1 124.38(16)
C32 C31 B1 119.65(16)
C33 C32 C31 122.33(17)
C33 C32 H32 118.8
C31 C32 H32 118.8
C32 C33 C34 120.99(17)
C32 C33 C37 120.99(18)
C34 C33 C37 117.97(17)
C35 C34 C33 117.90(17)
C35 C34 H34 121.0
C33 C34 H34 121.0
C34 C35 C36 120.99(17)
C34 C35 C38 120.34(17)
C36 C35 C38 118.65(16)
C31 C36 C35 122.07(17)
C31 C36 H36 119.0
C35 C36 H36 119.0
F1A C37 F3A 108.8(11)
F2 C37 F3 107.5(6)
F2 C37 F1 106.3(7)
F3 C37 F1 104.0(4)
F1A C37 F2A 108.1(7)
F3A C37 F2A 103.2(9)
F1A C37 C33 118.3(7)
F2 C37 C33 116.0(7)
F3A C37 C33 110.1(9)
F3 C37 C33 112.5(4)
F1 C37 C33 109.7(4)
F2A C37 C33 107.3(5)
F4 C38 F5 106.72(16)
F4 C38 F6 106.38(16)
F5 C38 F6 105.48(16)
F4 C38 C35 113.37(16)
F5 C38 C35 111.93(16)
F6 C38 C35 112.42(16)
C46 C41 C42 116.10(16)
C46 C41 B1 122.38(16)
C42 C41 B1 121.27(16)
C43 C42 C41 122.05(17)
C43 C42 H42 119.0
C41 C42 H42 119.0
C42 C43 C44 120.85(17)
C42 C43 C47 120.43(16)
C44 C43 C47 118.67(16)
C45 C44 C43 117.98(17)
C45 C44 H44 121.0
C43 C44 H44 121.0
C44 C45 C46 121.08(17)
C44 C45 C48 119.27(17)
C46 C45 C48 119.63(17)
C45 C46 C41 121.87(17)
C45 C46 H46 119.1
C41 C46 H46 119.1
F7 C47 F8 106.73(18)
F7 C47 F9 105.57(18)
F8 C47 F9 104.79(17)
F7 C47 C43 114.14(16)
F8 C47 C43 113.03(16)
F9 C47 C43 111.86(15)
F12B C48 F10B 112.0(7)
F12B C48 F11B 103.0(7)
F10B C48 F11B 102.1(7)
F11 C48 F12 111.4(4)
F11 C48 F10 102.8(4)
F12 C48 F10 100.2(3)
F10A C48 F12A 127.4(6)
F10A C48 F11A 107.6(10)
F12A C48 F11A 87.2(10)
F12B C48 C45 111.0(4)
F10B C48 C45 115.2(5)
F11 C48 C45 114.2(4)
F11B C48 C45 112.5(4)
F12 C48 C45 114.4(2)
F10A C48 C45 112.32(18)
F10 C48 C45 112.32(18)
F12A C48 C45 107.9(6)
F11A C48 C45 111.3(11)
C52 C51 C56 115.73(17)
C52 C51 B1 122.21(16)
C56 C51 B1 121.57(16)
C53 C52 C51 121.94(18)
C53 C52 H52 119.0
C51 C52 H52 119.0
C54 C53 C52 121.32(18)
C54 C53 C57 117.95(19)
C52 C53 C57 120.74(19)
C55 C54 C53 117.76(17)
C55 C54 H54 121.1
C53 C54 H54 121.1
C54 C55 C56 121.08(17)
C54 C55 C58 120.45(17)
C56 C55 C58 118.47(17)
C55 C56 C51 122.15(17)
C55 C56 H56 118.9
C51 C56 H56 118.9
F13 C57 F14 113.3(5)
F15A C57 F14A 111.2(7)
F13 C57 F15 101.1(3)
F14 C57 F15 102.9(4)
F15A C57 C53 125.4(5)
F13 C57 C53 114.4(2)
F14 C57 C53 115.4(5)
F14A C57 C53 109.3(6)
F15 C57 C53 107.8(3)
F15A C57 F13A 107.1(6)
F14A C57 F13A 90.3(6)
C53 C57 F13A 107.6(3)
F16 C58 F18 106.11(17)
F16 C58 F17 105.66(18)
F18 C58 F17 107.15(17)
F16 C58 C55 112.34(17)
F18 C58 C55 112.95(17)
F17 C58 C55 112.13(17)
C62 C61 C66 116.01(17)
C62 C61 B1 122.39(16)
C66 C61 B1 121.36(16)
C63 C62 C61 121.80(17)
C63 C62 H62 119.1
C61 C62 H62 119.1
C64 C63 C62 121.23(18)
C64 C63 C67 118.69(19)
C62 C63 C67 120.07(18)
C65 C64 C63 118.02(18)
C65 C64 H64 121.0
C63 C64 H64 121.0
C64 C65 C66 120.83(17)
C64 C65 C68 119.48(18)
C66 C65 C68 119.69(17)
C65 C66 C61 122.09(17)
C65 C66 H66 119.0
C61 C66 H66 119.0
F19 C67 F20 110.9(3)
F19 C67 F21 108.4(3)
F20 C67 F21 98.6(3)
F21A C67 F19A 111.5(5)
F21A C67 C63 121.5(3)
F19 C67 C63 117.4(2)
F20 C67 C63 110.2(2)
F21 C67 C63 109.7(2)
F19A C67 C63 110.6(3)
F21A C67 F20A 107.0(5)
F19A C67 F20A 95.3(4)
C63 C67 F20A 107.6(3)
F23 C68 F22 107.5(2)
F23 C68 F24 104.92(18)
F22 C68 F24 105.93(19)
F23 C68 C65 112.71(18)
F22 C68 C65 112.78(18)
F24 C68 C65 112.46(18)

loop_
_geom_bond_atom_site_label_1
_geom_bond_atom_site_label_2
_geom_bond_distance
Se1 C21 1.9743(19)
Se1 C1 2.0662(18)
Se1 C11 2.0701(17)
B1 C51 1.635(3)
B1 C41 1.639(3)
B1 C31 1.641(3)
B1 C61 1.643(3)
C1 C11 1.488(3)
C1 C6 1.523(3)
C1 C2 1.533(2)
C2 C3 1.536(3)
C2 C8 1.551(3)
C2 H2 1.0
C3 C4 1.535(3)
C3 H3A 0.99
C3 H3B 0.99
C4 C9 1.530(3)
C4 C5 1.532(3)
C4 H4 1.0
C5 C6 1.538(3)
C5 H5A 0.99
C5 H5B 0.99
C6 C7 1.550(3)
C6 H6 1.0
C7 C10 1.535(3)
C7 H7A 0.99
C7 H7B 0.99
C8 C10 1.528(3)
C8 H8A 0.99
C8 H8B 0.99
C9 C10 1.534(3)
C9 H9A 0.99
C9 H9B 0.99
C10 H10 1.0
C11 C16 1.522(2)
C11 C12 1.530(3)
C12 C13 1.536(3)
C12 C18 1.545(3)
C12 H12 1.0
C13 C14 1.536(3)
C13 H13A 0.99
C13 H13B 0.99
C14 C19 1.532(3)
C14 C15 1.532(3)
C14 H14 1.0
C15 C16 1.540(3)
C15 H15A 0.99
C15 H15B 0.99
C16 C17 1.549(3)
C16 H16 1.0
C17 C20 1.528(3)
C17 H17A 0.99
C17 H17B 0.99
C18 C20 1.528(3)
C18 H18A 0.99
C18 H18B 0.99
C19 C20 1.536(3)
C19 H19A 0.99
C19 H19B 0.99
C20 H20 1.0
C21 C22 1.527(3)
C21 H21A 0.99
C21 H21B 0.99
C22 C23 1.527(3)
C22 H22A 0.99
C22 H22B 0.99
C23 C24 1.519(4)
C23 H23A 0.99
C23 H23B 0.99
C24 H24A 0.98
C24 H24B 0.98
C24 H24C 0.98
C31 C36 1.395(3)
C31 C32 1.407(3)
C32 C33 1.385(3)
C32 H32 0.95
C33 C34 1.390(3)
C33 C37 1.499(3)
C34 C35 1.381(3)
C34 H34 0.95
C35 C36 1.401(3)
C35 C38 1.493(3)
C36 H36 0.95
C37 F1A 1.284(10)
C37 F2 1.324(8)
C37 F3A 1.335(10)
C37 F3 1.341(5)
C37 F1 1.358(6)
C37 F2A 1.362(9)
C38 F4 1.333(2)
C38 F5 1.343(2)
C38 F6 1.343(2)
C41 C46 1.401(3)
C41 C42 1.404(3)
C42 C43 1.391(3)
C42 H42 0.95
C43 C44 1.391(3)
C43 C47 1.498(2)
C44 C45 1.387(3)
C44 H44 0.95
C45 C46 1.394(3)
C45 C48 1.500(3)
C46 H46 0.95
C47 F7 1.315(2)
C47 F8 1.323(2)
C47 F9 1.329(2)
C48 F12B 1.293(8)
C48 F10B 1.299(8)
C48 F11 1.304(5)
C48 F11B 1.311(7)
C48 F12 1.322(4)
C48 F10A 1.330(3)
C48 F10 1.330(3)
C48 F12A 1.338(9)
C48 F11A 1.380(12)
C51 C52 1.401(3)
C51 C56 1.401(3)
C52 C53 1.391(3)
C52 H52 0.95
C53 C54 1.387(3)
C53 C57 1.490(3)
C54 C55 1.380(3)
C54 H54 0.95
C55 C56 1.395(3)
C55 C58 1.498(3)
C56 H56 0.95
C57 F15A 1.150(7)
C57 F13 1.294(4)
C57 F14 1.299(7)
C57 F14A 1.371(8)
C57 F15 1.451(4)
C57 F13A 1.535(7)
C58 F16 1.338(3)
C58 F18 1.340(2)
C58 F17 1.340(2)
C61 C62 1.398(3)
C61 C66 1.398(3)
C62 C63 1.392(3)
C62 H62 0.95
C63 C64 1.382(3)
C63 C67 1.492(3)
C64 C65 1.382(3)
C64 H64 0.95
C65 C66 1.394(3)
C65 C68 1.498(3)
C66 H66 0.95
C67 F21A 1.188(5)
C67 F19 1.229(3)
C67 F20 1.390(4)
C67 F21 1.397(4)
C67 F19A 1.398(6)
C67 F20A 1.494(5)
C68 F23 1.328(3)
C68 F22 1.331(3)
C68 F24 1.336(3)

loop_
_geom_torsion_atom_site_label_1
_geom_torsion_atom_site_label_2
_geom_torsion_atom_site_label_3
_geom_torsion_atom_site_label_4
_geom_torsion
C11 C1 C2 C3 -148.46(17)
C6 C1 C2 C3 55.7(2)
Se1 C1 C2 C3 -71.67(17)
C11 C1 C2 C8 93.4(2)
C6 C1 C2 C8 -62.50(19)
Se1 C1 C2 C8 170.18(12)
C1 C2 C3 C4 -58.0(2)
C8 C2 C3 C4 59.4(2)
C2 C3 C4 C9 -60.3(2)
C2 C3 C4 C5 59.7(2)
C9 C4 C5 C6 59.8(2)
C3 C4 C5 C6 -60.1(2)
C11 C1 C6 C5 148.70(16)
C2 C1 C6 C5 -55.8(2)
Se1 C1 C6 C5 68.57(17)
C11 C1 C6 C7 -93.03(19)
C2 C1 C6 C7 62.52(19)
Se1 C1 C6 C7 -173.16(12)
C4 C5 C6 C1 58.8(2)
C4 C5 C6 C7 -58.7(2)
C1 C6 C7 C10 -60.64(19)
C5 C6 C7 C10 58.9(2)
C1 C2 C8 C10 60.6(2)
C3 C2 C8 C10 -59.3(2)
C5 C4 C9 C10 -59.7(2)
C3 C4 C9 C10 59.4(2)
C2 C8 C10 C9 60.0(2)
C2 C8 C10 C7 -60.2(2)
C4 C9 C10 C8 -59.7(2)
C4 C9 C10 C7 60.1(2)
C6 C7 C10 C8 60.2(2)
C6 C7 C10 C9 -60.2(2)
C6 C1 C11 C16 -0.4(3)
C2 C1 C11 C16 -153.29(17)
Se1 C1 C11 C16 106.26(16)
C6 C1 C11 C12 154.06(17)
C2 C1 C11 C12 1.1(3)
Se1 C1 C11 C12 -99.32(16)
C6 C1 C11 Se1 -106.61(16)
C2 C1 C11 Se1 100.45(16)
C1 C11 C12 C13 146.51(17)
C16 C11 C12 C13 -56.3(2)
Se1 C11 C12 C13 70.31(17)
C1 C11 C12 C18 -95.2(2)
C16 C11 C12 C18 62.05(19)
Se1 C11 C12 C18 -171.37(12)
C11 C12 C13 C14 58.5(2)
C18 C12 C13 C14 -59.3(2)
C12 C13 C14 C19 60.1(2)
C12 C13 C14 C15 -59.8(2)
C19 C14 C15 C16 -60.2(2)
C13 C14 C15 C16 59.7(2)
C1 C11 C16 C15 -146.83(17)
C12 C11 C16 C15 56.2(2)
Se1 C11 C16 C15 -67.10(18)
C1 C11 C16 C17 94.87(19)
C12 C11 C16 C17 -62.15(19)
Se1 C11 C16 C17 174.60(12)
C14 C15 C16 C11 -58.5(2)
C14 C15 C16 C17 58.8(2)
C11 C16 C17 C20 61.0(2)
C15 C16 C17 C20 -58.6(2)
C11 C12 C18 C20 -60.2(2)
C13 C12 C18 C20 59.6(2)
C15 C14 C19 C20 59.8(2)
C13 C14 C19 C20 -59.4(2)
C12 C18 C20 C17 59.9(2)
C12 C18 C20 C19 -60.3(2)
C16 C17 C20 C18 -60.5(2)
C16 C17 C20 C19 59.7(2)
C14 C19 C20 C18 59.7(2)
C14 C19 C20 C17 -59.8(2)
Se1 C21 C22 C23 54.9(2)
C21 C22 C23 C24 58.0(3)
C51 B1 C31 C36 -99.55(19)
C41 B1 C31 C36 22.8(2)
C61 B1 C31 C36 139.50(17)
C51 B1 C31 C32 73.8(2)
C41 B1 C31 C32 -163.85(16)
C61 B1 C31 C32 -47.1(2)
C36 C31 C32 C33 -1.5(3)
B1 C31 C32 C33 -175.42(17)
C31 C32 C33 C34 -0.6(3)
C31 C32 C33 C37 176.89(19)
C32 C33 C34 C35 1.8(3)
C37 C33 C34 C35 -175.84(18)
C33 C34 C35 C36 -0.7(3)
C33 C34 C35 C38 -178.86(17)
C32 C31 C36 C35 2.5(3)
B1 C31 C36 C35 176.13(16)
C34 C35 C36 C31 -1.5(3)
C38 C35 C36 C31 176.68(17)
C32 C33 C37 F1A 147.9(13)
C34 C33 C37 F1A -34.5(13)
C32 C33 C37 F2 8.1(7)
C34 C33 C37 F2 -174.3(7)
C32 C33 C37 F3A 22.0(12)
C34 C33 C37 F3A -160.4(11)
C32 C33 C37 F3 -116.1(8)
C34 C33 C37 F3 61.5(8)
C32 C33 C37 F1 128.6(6)
C34 C33 C37 F1 -53.8(6)
C32 C33 C37 F2A -89.6(13)
C34 C33 C37 F2A 88.0(13)
C34 C35 C38 F4 -6.5(3)
C36 C35 C38 F4 175.34(17)
C34 C35 C38 F5 114.31(19)
C36 C35 C38 F5 -63.9(2)
C34 C35 C38 F6 -127.18(19)
C36 C35 C38 F6 54.6(2)
C51 B1 C41 C46 -29.4(2)
C31 B1 C41 C46 -146.23(17)
C61 B1 C41 C46 92.75(19)
C51 B1 C41 C42 156.61(16)
C31 B1 C41 C42 39.8(2)
C61 B1 C41 C42 -81.25(19)
C46 C41 C42 C43 2.6(3)
B1 C41 C42 C43 176.98(16)
C41 C42 C43 C44 -1.4(3)
C41 C42 C43 C47 176.20(16)
C42 C43 C44 C45 -1.0(3)
C47 C43 C44 C45 -178.64(16)
C43 C44 C45 C46 2.0(3)
C43 C44 C45 C48 -179.56(16)
C44 C45 C46 C41 -0.8(3)
C48 C45 C46 C41 -179.17(17)
C42 C41 C46 C45 -1.5(3)
B1 C41 C46 C45 -175.83(16)
C42 C43 C47 F7 5.6(3)
C44 C43 C47 F7 -176.68(18)
C42 C43 C47 F8 127.9(2)
C44 C43 C47 F8 -54.5(2)
C42 C43 C47 F9 -114.1(2)
C44 C43 C47 F9 63.5(2)
C44 C45 C48 F12B 63.4(7)
C46 C45 C48 F12B -118.2(7)
C44 C45 C48 F10B -168.0(8)
C46 C45 C48 F10B 10.4(8)
C44 C45 C48 F11 23.1(5)
C46 C45 C48 F11 -158.4(5)
C44 C45 C48 F11B -51.4(7)
C46 C45 C48 F11B 127.0(7)
C44 C45 C48 F12 153.2(3)
C46 C45 C48 F12 -28.4(4)
C44 C45 C48 F10A -93.4(3)
C46 C45 C48 F10A 85.0(3)
C44 C45 C48 F10 -93.4(3)
C46 C45 C48 F10 85.0(3)
C44 C45 C48 F12A 121.3(7)
C46 C45 C48 F12A -60.2(7)
C44 C45 C48 F11A 27.3(10)
C46 C45 C48 F11A -154.3(9)
C41 B1 C51 C52 148.81(17)
C31 B1 C51 C52 -88.4(2)
C61 B1 C51 C52 31.7(2)
C41 B1 C51 C56 -39.6(2)
C31 B1 C51 C56 83.16(19)
C61 B1 C51 C56 -156.74(16)
C56 C51 C52 C53 -0.5(3)
B1 C51 C52 C53 171.50(18)
C51 C52 C53 C54 1.2(3)
C51 C52 C53 C57 -178.6(2)
C52 C53 C54 C55 -0.7(3)
C57 C53 C54 C55 179.1(2)
C53 C54 C55 C56 -0.4(3)
C53 C54 C55 C58 179.65(18)
C54 C55 C56 C51 1.0(3)
C58 C55 C56 C51 -178.99(17)
C52 C51 C56 C55 -0.6(3)
B1 C51 C56 C55 -172.63(16)
C54 C53 C57 F15A 87.1(9)
C52 C53 C57 F15A -93.2(9)
C54 C53 C57 F13 168.1(4)
C52 C53 C57 F13 -12.1(5)
C54 C53 C57 F14 -57.8(5)
C52 C53 C57 F14 122.0(5)
C54 C53 C57 F14A -49.1(6)
C52 C53 C57 F14A 130.7(6)
C54 C53 C57 F15 56.5(3)
C52 C53 C57 F15 -123.7(3)
C54 C53 C57 F13A -145.7(5)
C52 C53 C57 F13A 34.0(5)
C54 C55 C58 F16 124.5(2)
C56 C55 C58 F16 -55.5(2)
C54 C55 C58 F18 4.5(3)
C56 C55 C58 F18 -175.49(17)
C54 C55 C58 F17 -116.7(2)
C56 C55 C58 F17 63.3(2)
C51 B1 C61 C62 -141.07(17)
C41 B1 C61 C62 96.65(19)
C31 B1 C61 C62 -25.8(2)
C51 B1 C61 C66 44.7(2)
C41 B1 C61 C66 -77.6(2)
C31 B1 C61 C66 159.96(16)
C66 C61 C62 C63 -1.2(3)
B1 C61 C62 C63 -175.68(17)
C61 C62 C63 C64 0.5(3)
C61 C62 C63 C67 -178.9(2)
C62 C63 C64 C65 0.5(3)
C67 C63 C64 C65 179.9(2)
C63 C64 C65 C66 -0.8(3)
C63 C64 C65 C68 179.38(19)
C64 C65 C66 C61 0.2(3)
C68 C65 C66 C61 179.97(18)
C62 C61 C66 C65 0.8(3)
B1 C61 C66 C65 175.40(17)
C64 C63 C67 F21A -1.6(7)
C62 C63 C67 F21A 177.9(7)
C64 C63 C67 F19 171.9(4)
C62 C63 C67 F19 -8.6(5)
C64 C63 C67 F20 43.7(3)
C62 C63 C67 F20 -136.9(2)
C64 C63 C67 F21 -63.8(3)
C62 C63 C67 F21 115.6(3)
C64 C63 C67 F19A -135.1(4)
C62 C63 C67 F19A 44.3(4)
C64 C63 C67 F20A 122.1(3)
C62 C63 C67 F20A -58.5(4)
C64 C65 C68 F23 106.1(2)
C66 C65 C68 F23 -73.7(3)
C64 C65 C68 F22 -15.8(3)
C66 C65 C68 F22 164.4(2)
C64 C65 C68 F24 -135.5(2)
C66 C65 C68 F24 44.7(3)
